data_7209367
loop_
_publ_author_name
'Nagel, A.'
'Range, K.J.'

_publ_section_title
;
 Verbindungsbildung im System Ag2 S-Ge Se2-Ag I
;
_journal_name_full
;
Zeitschrift fuer Naturforschung, Teil B. Anorganische Chemie, Organische
 Chemie (33,1978-41,1986)
;
_journal_page_first 1461
_journal_page_last 1464
_journal_volume 33
_journal_year 1978
_chemical_formula_sum 'Ag2 Ge S3'
_space_group_IT_number 36
_symmetry_space_group_name_Hall 'C 2c -2'
_symmetry_space_group_name_H-M 'C m c 21'
_cell_angle_alpha 90
_cell_angle_beta 90
_cell_angle_gamma 90
_cell_formula_units_Z 4
_cell_length_a 11.791
_cell_length_b 7.079
_cell_length_c 6.344
_cell_volume 529.524
_citation_journal_id_ASTM ZNBAD2
_cod_data_source_file silver2-3_83.cif
_cod_data_source_block Ag2Ge1S3
_cod_original_cell_volume 529.5241
_cod_original_formula_sum 'Ag2 Ge1 S3'
_cod_database_code 7209367

loop_
_symmetry_equiv_pos_as_xyz
x,y,z
-x,-y,z+1/2
-x,y,z
x,-y,z+1/2
x+1/2,y+1/2,z
-x+1/2,-y+1/2,z+1/2
-x+1/2,y+1/2,z
x+1/2,-y+1/2,z+1/2

loop_
_atom_site_label
_atom_site_type_symbol
_atom_site_fract_x
_atom_site_fract_y
_atom_site_fract_z
_atom_site_occupancy
_atom_site_U_iso_or_equiv
Ag1 Ag+1 0.152 0.846 -0.027 1 0.0
S2 S-2 0 0.319 0.311 1 0.0
S1 S-2 0.142 0.806 0.404 1 0.0
Ge1 Ge+4 0 0.405 -0.048 1 0.0
